data_7107321
loop_
_publ_author_name
'Jieming Zhang'
'Zuliang Chen'
'Hai-Hong Wu'
'Junliang Zhang'

_publ_section_title
;
 Ni(ClO4)2-catalysed regio- and diastereoselective [3+2] cycloaddition of
 indoles and aryl oxiranyl-dicarboxylates/diketones: a facile access to
 furo[3,4-b]indoles
;
_journal_name_full Chem.Commun.
_journal_page_first 1817
_journal_paper_doi 10.1039/c2cc16918e
_journal_volume 48
_journal_year 2012
_chemical_formula_sum 'C23 H25 N O5'
_chemical_formula_weight 395.44
_chemical_name_systematic
;
?
;
_space_group_IT_number 19
_symmetry_cell_setting orthorhombic
_symmetry_space_group_name_Hall 'P 2ac 2ab'
_symmetry_space_group_name_H-M 'P 21 21 21'
_atom_sites_solution_hydrogens geom
_atom_sites_solution_primary direct
_atom_sites_solution_secondary difmap
_audit_creation_method SHELXL-97
_cell_angle_alpha 90.00
_cell_angle_beta 90.00
_cell_angle_gamma 90.00
_cell_formula_units_Z 4
_cell_length_a 7.9672(3)
_cell_length_b 12.0266(5)
_cell_length_c 21.1513(9)
_cell_measurement_temperature 296(2)
_cell_volume 2026.68(14)
_computing_structure_refinement 'SHELXL-97 (Sheldrick, 1997)'
_computing_structure_solution 'SHELXS-97 (Sheldrick, 1990)'
_diffrn_ambient_temperature 296(2)
_diffrn_measured_fraction_theta_full 1.000
_diffrn_measured_fraction_theta_max 1.000
_diffrn_radiation_monochromator graphite
_diffrn_radiation_source 'fine-focus sealed tube'
_diffrn_radiation_type MoK\a
_diffrn_radiation_wavelength 0.71073
_diffrn_reflns_av_R_equivalents 0.0194
_diffrn_reflns_av_sigmaI/netI 0.0112
_diffrn_reflns_limit_h_max 9
_diffrn_reflns_limit_h_min -9
_diffrn_reflns_limit_k_max 14
_diffrn_reflns_limit_k_min -13
_diffrn_reflns_limit_l_max 24
_diffrn_reflns_limit_l_min -25
_diffrn_reflns_number 23463
_diffrn_reflns_theta_full 25.00
_diffrn_reflns_theta_max 25.00
_diffrn_reflns_theta_min 1.93
_exptl_absorpt_coefficient_mu 0.091
_exptl_absorpt_correction_T_max 0.9714
_exptl_absorpt_correction_T_min 0.9592
_exptl_absorpt_correction_type multi-scan
_exptl_crystal_colour colorless
_exptl_crystal_density_diffrn 1.296
_exptl_crystal_density_method 'not measured'
_exptl_crystal_description block
_exptl_crystal_F_000 840
_exptl_crystal_size_max 0.46
_exptl_crystal_size_mid 0.38
_exptl_crystal_size_min 0.32
_refine_diff_density_max 0.247
_refine_diff_density_min -0.216
_refine_diff_density_rms 0.049
_refine_ls_abs_structure_details 'Flack H D (1983), Acta Cryst. A39, 876-881'
_refine_ls_abs_structure_Flack 0.7(9)
_refine_ls_extinction_method none
_refine_ls_goodness_of_fit_ref 1.048
_refine_ls_hydrogen_treatment constr
_refine_ls_matrix_type full
_refine_ls_number_parameters 262
_refine_ls_number_reflns 3584
_refine_ls_number_restraints 0
_refine_ls_restrained_S_all 1.048
_refine_ls_R_factor_all 0.0340
_refine_ls_R_factor_gt 0.0336
_refine_ls_shift/su_max 0.000
_refine_ls_shift/su_mean 0.000
_refine_ls_structure_factor_coef Fsqd
_refine_ls_weighting_details 'calc w=1/[\s^2^(Fo^2^)+(0.0597P)^2^+0.4657P] where P=(Fo^2^+2Fc^2^)/3'
_refine_ls_weighting_scheme calc
_refine_ls_wR_factor_gt 0.0928
_refine_ls_wR_factor_ref 0.0934
_reflns_number_gt 3534
_reflns_number_total 3584
_reflns_threshold_expression >2sigma(I)
_cod_data_source_file c2cc16918e.txt
_cod_data_source_block z
_cod_original_sg_symbol_H-M P2(1)2(1)2(1)
_cod_database_code 7107321

loop_
_symmetry_equiv_pos_as_xyz
'x, y, z'
'-x+1/2, -y, z+1/2'
'-x, y+1/2, -z+1/2'
'x+1/2, -y+1/2, -z'

loop_
_atom_site_label
_atom_site_type_symbol
_atom_site_fract_x
_atom_site_fract_y
_atom_site_fract_z
_atom_site_U_iso_or_equiv
_atom_site_adp_type
_atom_site_occupancy
_atom_site_symmetry_multiplicity
_atom_site_calc_flag
_atom_site_refinement_flags
O1 O 0.27483(14) 0.03241(9) 0.17528(5) 0.0279(2) Uani 1 1 d .
O2 O 0.30930(16) 0.08794(10) 0.29801(5) 0.0362(3) Uani 1 1 d .
O3 O 0.10420(17) -0.03585(12) 0.31426(6) 0.0456(3) Uani 1 1 d .
O4 O 0.56968(15) -0.08383(12) 0.19080(6) 0.0417(3) Uani 1 1 d .
O5 O 0.48509(15) -0.13177(10) 0.28840(5) 0.0349(3) Uani 1 1 d .
N1 N 0.25991(19) -0.25452(11) 0.18955(7) 0.0340(3) Uani 1 1 d .
C1 C 0.2262(2) -0.29403(13) 0.12841(8) 0.0320(4) Uani 1 1 d .
C2 C 0.2691(2) -0.39731(14) 0.10401(9) 0.0409(4) Uani 1 1 d .
H2A H 0.3272 -0.4490 0.1283 0.049 Uiso 1 1 calc R
C3 C 0.2228(3) -0.42120(15) 0.04234(9) 0.0432(4) Uani 1 1 d .
H3A H 0.2497 -0.4903 0.0253 0.052 Uiso 1 1 calc R
C4 C 0.1383(2) -0.34536(16) 0.00576(9) 0.0403(4) Uani 1 1 d .
H4A H 0.1090 -0.3633 -0.0356 0.048 Uiso 1 1 calc R
C5 C 0.0960(2) -0.24106(14) 0.03043(8) 0.0334(4) Uani 1 1 d .
H5A H 0.0382 -0.1894 0.0060 0.040 Uiso 1 1 calc R
C6 C 0.1420(2) -0.21636(13) 0.09184(8) 0.0289(3) Uani 1 1 d .
C7 C 0.11532(19) -0.11190(12) 0.13005(7) 0.0264(3) Uani 1 1 d .
C8 C 0.24825(19) -0.02122(12) 0.11528(7) 0.0262(3) Uani 1 1 d .
H8A H 0.3528 -0.0577 0.1024 0.031 Uiso 1 1 calc R
C9 C 0.2814(2) -0.05224(12) 0.22166(7) 0.0266(3) Uani 1 1 d .
C10 C 0.1696(2) -0.14937(13) 0.19735(7) 0.0293(3) Uani 1 1 d .
H10A H 0.0715 -0.1593 0.2247 0.035 Uiso 1 1 calc R
C11 C 0.2416(2) 0.04564(14) 0.00362(7) 0.0343(4) Uani 1 1 d .
H11A H 0.2879 -0.0221 -0.0084 0.041 Uiso 1 1 calc R
C12 C 0.2100(2) 0.12655(15) -0.04153(8) 0.0376(4) Uani 1 1 d .
H12A H 0.2329 0.1113 -0.0838 0.045 Uiso 1 1 calc R
C13 C 0.1452(2) 0.22971(15) -0.02532(8) 0.0335(4) Uani 1 1 d .
C14 C 0.1055(2) 0.24756(14) 0.03817(8) 0.0327(4) Uani 1 1 d .
H14A H 0.0595 0.3154 0.0503 0.039 Uiso 1 1 calc R
C15 C 0.1330(2) 0.16666(14) 0.08339(8) 0.0297(3) Uani 1 1 d .
H15A H 0.1035 0.1802 0.1252 0.036 Uiso 1 1 calc R
C16 C 0.2040(2) 0.06555(13) 0.06697(7) 0.0276(3) Uani 1 1 d .
C17 C 0.1259(3) 0.32054(17) -0.07356(9) 0.0450(5) Uani 1 1 d .
H17A H 0.1586 0.2931 -0.1144 0.068 Uiso 1 1 calc R
H17B H 0.1959 0.3823 -0.0622 0.068 Uiso 1 1 calc R
H17C H 0.0109 0.3442 -0.0749 0.068 Uiso 1 1 calc R
C18 C -0.0625(2) -0.06534(14) 0.12835(8) 0.0328(4) Uani 1 1 d .
H18A H -0.1411 -0.1235 0.1378 0.049 Uiso 1 1 calc R
H18B H -0.0854 -0.0360 0.0870 0.049 Uiso 1 1 calc R
H18C H -0.0731 -0.0072 0.1592 0.049 Uiso 1 1 calc R
C19 C 0.2496(3) -0.33342(16) 0.24190(9) 0.0510(5) Uani 1 1 d .
H19A H 0.3129 -0.3989 0.2317 0.076 Uiso 1 1 calc R
H19B H 0.1344 -0.3533 0.2490 0.076 Uiso 1 1 calc R
H19C H 0.2947 -0.2999 0.2794 0.076 Uiso 1 1 calc R
C20 C 0.2177(2) -0.00088(13) 0.28365(7) 0.0285(3) Uani 1 1 d .
C21 C 0.2698(3) 0.14340(15) 0.35677(8) 0.0460(5) Uani 1 1 d .
H21A H 0.3430 0.2061 0.3622 0.069 Uiso 1 1 calc R
H21B H 0.2848 0.0926 0.3913 0.069 Uiso 1 1 calc R
H21C H 0.1554 0.1684 0.3558 0.069 Uiso 1 1 calc R
C22 C 0.4633(2) -0.09102(13) 0.23048(7) 0.0290(3) Uani 1 1 d .
C23 C 0.6505(3) -0.17486(17) 0.30240(10) 0.0457(5) Uani 1 1 d .
H23A H 0.6530 -0.2021 0.3451 0.069 Uiso 1 1 calc R
H23B H 0.7320 -0.1166 0.2977 0.069 Uiso 1 1 calc R
H23C H 0.6764 -0.2344 0.2738 0.069 Uiso 1 1 calc R

loop_
_atom_site_aniso_label
_atom_site_aniso_U_11
_atom_site_aniso_U_22
_atom_site_aniso_U_33
_atom_site_aniso_U_23
_atom_site_aniso_U_13
_atom_site_aniso_U_12
O1 0.0338(6) 0.0264(5) 0.0235(5) -0.0006(4) -0.0017(4) -0.0030(5)
O2 0.0484(7) 0.0307(6) 0.0294(6) -0.0066(5) 0.0039(5) 0.0003(5)
O3 0.0448(7) 0.0543(8) 0.0377(7) -0.0067(6) 0.0148(6) -0.0043(6)
O4 0.0306(6) 0.0529(8) 0.0417(7) 0.0010(6) 0.0075(5) 0.0040(6)
O5 0.0361(6) 0.0348(6) 0.0337(6) 0.0001(5) -0.0046(5) 0.0070(5)
N1 0.0454(8) 0.0243(6) 0.0322(7) 0.0039(5) -0.0049(6) -0.0028(6)
C1 0.0321(8) 0.0277(7) 0.0360(8) 0.0002(7) 0.0021(7) -0.0072(7)
C2 0.0459(10) 0.0268(8) 0.0499(10) 0.0024(7) 0.0028(9) -0.0019(8)
C3 0.0482(10) 0.0308(8) 0.0505(10) -0.0110(8) 0.0100(9) -0.0087(8)
C4 0.0433(10) 0.0406(9) 0.0370(9) -0.0106(7) 0.0069(8) -0.0128(8)
C5 0.0328(9) 0.0358(8) 0.0318(8) -0.0017(7) 0.0003(7) -0.0071(7)
C6 0.0258(7) 0.0288(8) 0.0320(8) -0.0015(6) 0.0038(7) -0.0060(6)
C7 0.0247(7) 0.0287(8) 0.0257(7) -0.0001(6) 0.0011(6) -0.0017(6)
C8 0.0258(7) 0.0287(7) 0.0241(7) -0.0030(6) 0.0000(6) -0.0027(6)
C9 0.0303(8) 0.0261(7) 0.0234(7) 0.0009(6) 0.0018(6) 0.0005(6)
C10 0.0299(8) 0.0307(8) 0.0271(7) 0.0015(6) 0.0027(6) -0.0037(6)
C11 0.0418(9) 0.0343(8) 0.0269(7) -0.0028(6) 0.0015(7) -0.0012(7)
C12 0.0454(10) 0.0439(9) 0.0235(7) 0.0003(7) 0.0011(7) -0.0056(8)
C13 0.0301(8) 0.0384(9) 0.0320(8) 0.0056(7) -0.0041(7) -0.0063(7)
C14 0.0310(8) 0.0314(8) 0.0355(9) -0.0004(7) -0.0023(7) -0.0002(7)
C15 0.0293(8) 0.0346(8) 0.0253(7) -0.0019(6) 0.0006(6) -0.0029(7)
C16 0.0259(7) 0.0307(8) 0.0264(7) -0.0011(6) 0.0000(6) -0.0067(6)
C17 0.0489(11) 0.0488(11) 0.0374(10) 0.0106(8) -0.0069(9) -0.0023(9)
C18 0.0260(8) 0.0347(8) 0.0376(9) -0.0019(7) 0.0023(7) -0.0005(6)
C19 0.0770(15) 0.0347(9) 0.0412(10) 0.0111(8) -0.0127(10) -0.0100(10)
C20 0.0306(7) 0.0300(7) 0.0248(7) 0.0031(6) -0.0011(6) 0.0078(7)
C21 0.0695(13) 0.0346(9) 0.0338(9) -0.0097(7) 0.0048(9) 0.0074(9)
C22 0.0319(8) 0.0247(7) 0.0305(8) -0.0024(6) -0.0007(6) -0.0003(7)
C23 0.0422(10) 0.0408(10) 0.0541(11) -0.0028(9) -0.0133(9) 0.0128(8)

loop_
_atom_type_symbol
_atom_type_description
_atom_type_scat_dispersion_real
_atom_type_scat_dispersion_imag
_atom_type_scat_source
C C 0.0033 0.0016 'International Tables Vol C Tables 4.2.6.8 and 6.1.1.4'
H H 0.0000 0.0000 'International Tables Vol C Tables 4.2.6.8 and 6.1.1.4'
N N 0.0061 0.0033 'International Tables Vol C Tables 4.2.6.8 and 6.1.1.4'
O O 0.0106 0.0060 'International Tables Vol C Tables 4.2.6.8 and 6.1.1.4'

loop_
_geom_angle_atom_site_label_1
_geom_angle_atom_site_label_2
_geom_angle_atom_site_label_3
_geom_angle
C9 O1 C8 107.12(11)
C20 O2 C21 116.62(14)
C22 O5 C23 116.05(14)
C1 N1 C19 117.89(13)
C1 N1 C10 107.59(13)
C19 N1 C10 116.62(15)
C6 C1 C2 120.99(16)
C6 C1 N1 112.25(14)
C2 C1 N1 126.76(16)
C3 C2 C1 118.04(18)
C3 C2 H2A 121.0
C1 C2 H2A 121.0
C4 C3 C2 121.56(17)
C4 C3 H3A 119.2
C2 C3 H3A 119.2
C3 C4 C5 120.22(17)
C3 C4 H4A 119.9
C5 C4 H4A 119.9
C6 C5 C4 118.64(18)
C6 C5 H5A 120.7
C4 C5 H5A 120.7
C5 C6 C1 120.53(15)
C5 C6 C7 130.18(16)
C1 C6 C7 109.29(14)
C6 C7 C18 115.09(13)
C6 C7 C8 112.42(12)
C18 C7 C8 111.81(12)
C6 C7 C10 102.12(12)
C18 C7 C10 112.76(13)
C8 C7 C10 101.42(12)
O1 C8 C16 108.84(12)
O1 C8 C7 103.76(11)
C16 C8 C7 117.71(13)
O1 C8 H8A 108.7
C16 C8 H8A 108.7
C7 C8 H8A 108.7
O1 C9 C22 109.76(12)
O1 C9 C20 106.89(12)
C22 C9 C20 109.30(12)
O1 C9 C10 106.86(12)
C22 C9 C10 110.64(12)
C20 C9 C10 113.26(13)
N1 C10 C7 106.49(12)
N1 C10 C9 113.87(13)
C7 C10 C9 104.13(12)
N1 C10 H10A 110.7
C7 C10 H10A 110.7
C9 C10 H10A 110.7
C12 C11 C16 120.18(16)
C12 C11 H11A 119.9
C16 C11 H11A 119.9
C11 C12 C13 121.68(15)
C11 C12 H12A 119.2
C13 C12 H12A 119.2
C12 C13 C14 117.37(15)
C12 C13 C17 121.36(16)
C14 C13 C17 121.21(16)
C15 C14 C13 121.44(16)
C15 C14 H14A 119.3
C13 C14 H14A 119.3
C14 C15 C16 120.60(15)
C14 C15 H15A 119.7
C16 C15 H15A 119.7
C15 C16 C11 118.66(15)
C15 C16 C8 122.33(13)
C11 C16 C8 118.96(14)
C13 C17 H17A 109.5
C13 C17 H17B 109.5
H17A C17 H17B 109.5
C13 C17 H17C 109.5
H17A C17 H17C 109.5
H17B C17 H17C 109.5
C7 C18 H18A 109.5
C7 C18 H18B 109.5
H18A C18 H18B 109.5
C7 C18 H18C 109.5
H18A C18 H18C 109.5
H18B C18 H18C 109.5
N1 C19 H19A 109.5
N1 C19 H19B 109.5
H19A C19 H19B 109.5
N1 C19 H19C 109.5
H19A C19 H19C 109.5
H19B C19 H19C 109.5
O3 C20 O2 125.27(15)
O3 C20 C9 125.03(15)
O2 C20 C9 109.70(13)
O2 C21 H21A 109.5
O2 C21 H21B 109.5
H21A C21 H21B 109.5
O2 C21 H21C 109.5
H21A C21 H21C 109.5
H21B C21 H21C 109.5
O4 C22 O5 125.45(15)
O4 C22 C9 124.21(14)
O5 C22 C9 110.33(13)
O5 C23 H23A 109.5
O5 C23 H23B 109.5
H23A C23 H23B 109.5
O5 C23 H23C 109.5
H23A C23 H23C 109.5
H23B C23 H23C 109.5

loop_
_geom_bond_atom_site_label_1
_geom_bond_atom_site_label_2
_geom_bond_distance
O1 C9 1.4147(17)
O1 C8 1.4392(17)
O2 C20 1.329(2)
O2 C21 1.445(2)
O3 C20 1.189(2)
O4 C22 1.196(2)
O5 C22 1.3309(19)
O5 C23 1.447(2)
N1 C1 1.404(2)
N1 C19 1.461(2)
N1 C10 1.464(2)
C1 C6 1.386(2)
C1 C2 1.388(2)
C2 C3 1.385(3)
C2 H2A 0.9300
C3 C4 1.373(3)
C3 H3A 0.9300
C4 C5 1.400(3)
C4 H4A 0.9300
C5 C6 1.382(2)
C5 H5A 0.9300
C6 C7 1.509(2)
C7 C18 1.524(2)
C7 C8 1.552(2)
C7 C10 1.555(2)
C8 C16 1.502(2)
C8 H8A 0.9800
C9 C22 1.534(2)
C9 C20 1.536(2)
C9 C10 1.556(2)
C10 H10A 0.9800
C11 C12 1.386(2)
C11 C16 1.394(2)
C11 H11A 0.9300
C12 C13 1.387(3)
C12 H12A 0.9300
C13 C14 1.396(2)
C13 C17 1.503(2)
C14 C15 1.382(2)
C14 H14A 0.9300
C15 C16 1.386(2)
C15 H15A 0.9300
C17 H17A 0.9600
C17 H17B 0.9600
C17 H17C 0.9600
C18 H18A 0.9600
C18 H18B 0.9600
C18 H18C 0.9600
C19 H19A 0.9600
C19 H19B 0.9600
C19 H19C 0.9600
C21 H21A 0.9600
C21 H21B 0.9600
C21 H21C 0.9600
C23 H23A 0.9600
C23 H23B 0.9600
C23 H23C 0.9600

loop_
_geom_torsion_atom_site_label_1
_geom_torsion_atom_site_label_2
_geom_torsion_atom_site_label_3
_geom_torsion_atom_site_label_4
_geom_torsion
C19 N1 C1 C6 143.38(17)
C10 N1 C1 C6 8.99(18)
C19 N1 C1 C2 -37.0(3)
C10 N1 C1 C2 -171.40(17)
C6 C1 C2 C3 -1.1(3)
N1 C1 C2 C3 179.36(17)
C1 C2 C3 C4 0.6(3)
C2 C3 C4 C5 -0.2(3)
C3 C4 C5 C6 0.4(3)
C4 C5 C6 C1 -0.9(2)
C4 C5 C6 C7 179.28(16)
C2 C1 C6 C5 1.2(3)
N1 C1 C6 C5 -179.13(14)
C2 C1 C6 C7 -178.88(15)
N1 C1 C6 C7 0.76(19)
C5 C6 C7 C18 48.0(2)
C1 C6 C7 C18 -131.89(15)
C5 C6 C7 C8 -81.6(2)
C1 C6 C7 C8 98.54(15)
C5 C6 C7 C10 170.50(16)
C1 C6 C7 C10 -9.38(17)
C9 O1 C8 C16 168.10(12)
C9 O1 C8 C7 41.98(14)
C6 C7 C8 O1 -144.83(13)
C18 C7 C8 O1 83.93(15)
C10 C7 C8 O1 -36.47(14)
C6 C7 C8 C16 94.89(16)
C18 C7 C8 C16 -36.35(18)
C10 C7 C8 C16 -156.75(13)
C8 O1 C9 C22 90.67(14)
C8 O1 C9 C20 -150.90(12)
C8 O1 C9 C10 -29.34(15)
C1 N1 C10 C7 -14.59(16)
C19 N1 C10 C7 -149.64(15)
C1 N1 C10 C9 -128.76(14)
C19 N1 C10 C9 96.19(17)
C6 C7 C10 N1 14.35(15)
C18 C7 C10 N1 138.44(13)
C8 C7 C10 N1 -101.84(13)
C6 C7 C10 C9 134.99(12)
C18 C7 C10 C9 -100.92(14)
C8 C7 C10 C9 18.80(14)
O1 C9 C10 N1 120.50(14)
C22 C9 C10 N1 1.05(18)
C20 C9 C10 N1 -122.07(14)
O1 C9 C10 C7 4.93(16)
C22 C9 C10 C7 -114.52(13)
C20 C9 C10 C7 122.36(13)
C16 C11 C12 C13 1.7(3)
C11 C12 C13 C14 -2.8(3)
C11 C12 C13 C17 174.39(17)
C12 C13 C14 C15 1.4(3)
C17 C13 C14 C15 -175.83(16)
C13 C14 C15 C16 1.2(3)
C14 C15 C16 C11 -2.3(2)
C14 C15 C16 C8 175.21(15)
C12 C11 C16 C15 0.9(2)
C12 C11 C16 C8 -176.71(15)
O1 C8 C16 C15 -24.6(2)
C7 C8 C16 C15 92.96(18)
O1 C8 C16 C11 152.85(14)
C7 C8 C16 C11 -89.56(18)
C21 O2 C20 O3 2.2(2)
C21 O2 C20 C9 -177.44(13)
O1 C9 C20 O3 123.92(17)
C22 C9 C20 O3 -117.34(17)
C10 C9 C20 O3 6.5(2)
O1 C9 C20 O2 -56.48(16)
C22 C9 C20 O2 62.26(15)
C10 C9 C20 O2 -173.89(12)
C23 O5 C22 O4 -2.8(2)
C23 O5 C22 C9 178.06(14)
O1 C9 C22 O4 -25.5(2)
C20 C9 C22 O4 -142.41(16)
C10 C9 C22 O4 92.21(18)
O1 C9 C22 O5 153.63(12)
C20 C9 C22 O5 36.70(16)
C10 C9 C22 O5 -88.69(15)
